data_1563552
loop_
_publ_author_name
'Sigmon, Ginger E.'
'Burns, Peter C.'

_publ_section_title
;
 Crystal chemistry of thorium nitrates and chromates
;
_journal_issue 7
_journal_name_full 'Journal of Solid State Chemistry'
_journal_page_first 1604
_journal_page_last 1608
_journal_paper_doi 10.1016/j.jssc.2010.04.042
_journal_volume 183
_journal_year 2010
_chemical_formula_moiety 'K+, Th4+, (CrO4)2-, (H2O)'
_chemical_formula_sum 'Cr7 K2 O38 Th3'
_chemical_formula_weight 1746.32
_chemical_name_systematic
;
 'Potassium thorium chromate hydrate'
;
_space_group_IT_number 40
_space_group_name_Hall 'A 2 -2a'
_space_group_name_H-M_alt 'A m a 2'
_symmetry_cell_setting orthorhombic
_symmetry_space_group_name_H-M 'A m a 2'
_atom_sites_solution_hydrogens none
_atom_sites_solution_primary direct
_atom_sites_solution_secondary difmap
_audit_creation_method SHELXL-97
_cell_angle_alpha 90.00
_cell_angle_beta 90.00
_cell_angle_gamma 90.00
_cell_formula_units_Z 4
_cell_length_a 19.3021(8)
_cell_length_b 15.5803(6)
_cell_length_c 11.3178(6)
_cell_measurement_temperature 110(2)
_cell_volume 3403.6(3)
_computing_cell_refinement 'SMART-NT v5.0'
_computing_data_collection 'SMART-NT v5.0'
_computing_data_reduction 'SMART-NT v5.0'
_computing_molecular_graphics 'CrystalMaker v2.1'
_computing_structure_refinement 'SHELXL-97 (Sheldrick, 1997)'
_computing_structure_solution 'SHELXS-97 (Sheldrick, 1990)'
_diffrn_ambient_temperature 110(2)
_diffrn_measured_fraction_theta_full 0.991
_diffrn_measured_fraction_theta_max 0.991
_diffrn_measurement_device_type 'Bruker PLATFORM with a SMART CCD detector'
_diffrn_measurement_method \w
_diffrn_radiation_monochromator graphite
_diffrn_radiation_source 'fine-focus sealed tube'
_diffrn_radiation_type MoK\a
_diffrn_radiation_wavelength 0.71073
_diffrn_reflns_av_R_equivalents 0.0700
_diffrn_reflns_av_sigmaI/netI 0.0619
_diffrn_reflns_limit_h_max 30
_diffrn_reflns_limit_h_min -30
_diffrn_reflns_limit_k_max 24
_diffrn_reflns_limit_k_min -24
_diffrn_reflns_limit_l_max 17
_diffrn_reflns_limit_l_min -17
_diffrn_reflns_number 34263
_diffrn_reflns_theta_full 34.48
_diffrn_reflns_theta_max 34.48
_diffrn_reflns_theta_min 2.11
_exptl_absorpt_coefficient_mu 15.559
_exptl_absorpt_correction_T_max 0.448
_exptl_absorpt_correction_T_min 0.225
_exptl_absorpt_correction_type psi-scan
_exptl_absorpt_process_details XPREP
_exptl_crystal_colour orange
_exptl_crystal_density_diffrn 3.408
_exptl_crystal_density_method 'not measured'
_exptl_crystal_description blocky
_exptl_crystal_F_000 3119
_exptl_crystal_size_max 0.075
_exptl_crystal_size_mid 0.075
_exptl_crystal_size_min 0.050
_refine_diff_density_max 4.171
_refine_diff_density_min -2.462
_refine_diff_density_rms 0.336
_refine_ls_abs_structure_details 'Flack H D (1983), Acta Cryst. A39, 876-881'
_refine_ls_abs_structure_Flack 0.000(7)
_refine_ls_extinction_method none
_refine_ls_goodness_of_fit_ref 1.042
_refine_ls_hydrogen_treatment none
_refine_ls_matrix_type full
_refine_ls_number_parameters 240
_refine_ls_number_reflns 7184
_refine_ls_number_restraints 1
_refine_ls_restrained_S_all 1.042
_refine_ls_R_factor_all 0.0365
_refine_ls_R_factor_gt 0.0334
_refine_ls_shift/su_max 0.008
_refine_ls_shift/su_mean 0.000
_refine_ls_structure_factor_coef Fsqd
_refine_ls_weighting_details 'calc w=1/[\s^2^(Fo^2^)+(0.0326P)^2^+0.0000P] where P=(Fo^2^+2Fc^2^)/3'
_refine_ls_weighting_scheme calc
_refine_ls_wR_factor_gt 0.0798
_refine_ls_wR_factor_ref 0.0805
_reflns_number_gt 6633
_reflns_number_total 7184
_reflns_threshold_expression >2sigma(I)
_cod_data_source_file JSSC-2010-183-1604.CIF
_cod_data_source_block 6
_cod_depositor_comments
;
The following automatic conversions were performed:

data item '_symmetry_cell_setting' value 'Orthorhombic' was changed
to 'orthorhombic' in accordance with the built-in table derived from
the CIF Core dictionary named 'cif_core.dic' version 2.4.5 last
updated on 2014-11-21.

Automatic conversion script
Id: cif_fix_values 8369 2020-08-20 11:38:08Z andrius 
;
_cod_original_sg_symbol_H-M Ama2
_cod_database_code 1563552

loop_
_symmetry_equiv_pos_as_xyz
'x, y, z'
'-x, -y, z'
'-x+1/2, y, z'
'x+1/2, -y, z'
'x, y+1/2, z+1/2'
'-x, -y+1/2, z+1/2'
'-x+1/2, y+1/2, z+1/2'
'x+1/2, -y+1/2, z+1/2'

loop_
_atom_site_label
_atom_site_type_symbol
_atom_site_fract_x
_atom_site_fract_y
_atom_site_fract_z
_atom_site_U_iso_or_equiv
_atom_site_adp_type
_atom_site_occupancy
_atom_site_symmetry_multiplicity
_atom_site_calc_flag
_atom_site_refinement_flags
_atom_site_disorder_assembly
_atom_site_disorder_group
Th1 Th -0.061323(11) 0.234502(15) 0.19880(2) 0.00895(5) Uani 1 1 d . . .
Th2 Th 0.2500 0.24421(2) 0.13107(3) 0.00795(6) Uani 1 2 d S . .
Cr1 Cr 0.10712(6) 0.28951(8) 0.36094(10) 0.0116(2) Uani 1 1 d . . .
Cr2 Cr 0.07640(6) 0.37327(7) 0.03137(10) 0.00933(19) Uani 1 1 d . . .
Cr3 Cr 0.2500 0.32407(11) -0.20024(14) 0.0110(3) Uani 1 2 d S . .
Cr4 Cr 0.08973(6) 0.12886(7) -0.01005(10) 0.00998(19) Uani 1 1 d . . .
K1 K 0.0000 0.5000 0.2590(2) 0.0186(4) Uani 1 2 d S . .
K2 K 0.2500 0.2072(3) 0.5144(2) 0.0365(8) Uani 1 2 d S . .
O1 O 0.1806(3) 0.2517(3) 0.3077(5) 0.0152(10) Uani 1 1 d . . .
O2 O 0.0041(2) 0.3469(3) 0.1072(4) 0.0155(10) Uani 1 1 d . . .
O3 O 0.0882(3) 0.4761(3) 0.0462(5) 0.0186(11) Uani 1 1 d . . .
O4 O -0.0700(3) 0.1497(4) 0.3911(4) 0.0170(11) Uani 1 1 d . . .
O5 O 0.0448(3) 0.2280(4) 0.3072(5) 0.0195(11) Uani 1 1 d . . .
O6 O 0.2500 0.4004(5) 0.2050(10) 0.0318(19) Uani 1 2 d S . .
O7 O -0.1410(3) 0.3678(4) 0.1420(5) 0.0252(12) Uani 1 1 d . . .
O8 O 0.1439(3) 0.3209(4) 0.0849(5) 0.0204(11) Uani 1 1 d . . .
O9 O 0.0765(3) 0.0256(4) -0.0163(5) 0.0237(12) Uani 1 1 d . . .
O10 O 0.0313(3) 0.1718(4) 0.0785(5) 0.0240(12) Uani 1 1 d . . .
O11 O 0.1699(3) 0.1481(4) 0.0381(6) 0.0321(16) Uani 1 1 d . . .
O12 O 0.1098(3) 0.2849(5) 0.5082(5) 0.0255(14) Uani 1 1 d . . .
O13 O -0.0694(4) 0.0758(4) 0.1767(5) 0.0392(18) Uani 1 1 d . . .
O14 O 0.0978(4) 0.3868(4) 0.3213(5) 0.0366(18) Uani 1 1 d . . .
O15 O -0.0788(3) 0.3337(4) 0.3537(6) 0.0326(16) Uani 1 1 d . . .
O16 O 0.2500 0.0998(6) 0.2369(9) 0.038(2) Uani 1 2 d S . .
O17 O -0.1813(3) 0.2082(6) 0.2269(6) 0.043(2) Uani 1 1 d . . .
O18 O 0.2500 0.2706(7) -0.0754(9) 0.039(3) Uani 1 2 d S . .
O19 O 0.2500 0.0267(13) 0.5177(13) 0.095(6) Uani 1 2 d S . .
O20 O -0.1081(4) -0.0530(4) 0.3236(5) 0.0298(15) Uani 1 1 d . . .
O21 O -0.2500 0.4012(6) 0.2964(9) 0.030(2) Uani 1 2 d S . .
O22 O 0.2500 0.4228(8) -0.182(3) 0.157(11) Uani 1 2 d S . .

loop_
_atom_site_aniso_label
_atom_site_aniso_U_11
_atom_site_aniso_U_22
_atom_site_aniso_U_33
_atom_site_aniso_U_23
_atom_site_aniso_U_13
_atom_site_aniso_U_12
Th1 0.00488(9) 0.01521(10) 0.00677(9) -0.00043(10) -0.00002(8) -0.00052(7)
Th2 0.00503(13) 0.01090(13) 0.00794(13) -0.00166(12) 0.000 0.000
Cr1 0.0081(5) 0.0197(5) 0.0071(4) -0.0005(4) 0.0004(4) 0.0048(4)
Cr2 0.0076(4) 0.0112(5) 0.0093(4) 0.0010(4) 0.0003(4) 0.0012(4)
Cr3 0.0066(7) 0.0164(8) 0.0099(7) -0.0014(6) 0.000 0.000
Cr4 0.0072(5) 0.0108(5) 0.0119(5) -0.0009(4) 0.0003(4) -0.0009(4)
K1 0.0230(11) 0.0174(10) 0.0155(10) 0.000 0.000 0.0075(8)
K2 0.0129(11) 0.077(2) 0.0199(13) 0.0133(14) 0.000 0.000
O1 0.009(2) 0.026(3) 0.011(2) 0.0008(19) 0.0014(17) 0.0011(19)
O2 0.012(2) 0.021(3) 0.014(3) 0.0028(18) 0.0012(18) -0.0003(19)
O3 0.018(3) 0.013(3) 0.025(3) -0.004(2) 0.009(2) -0.003(2)
O4 0.015(2) 0.023(3) 0.013(2) 0.0019(19) -0.0005(19) -0.003(2)
O5 0.016(3) 0.027(3) 0.015(3) 0.007(2) -0.001(2) -0.004(2)
O6 0.046(5) 0.015(4) 0.034(5) 0.005(4) 0.000 0.000
O7 0.018(3) 0.027(3) 0.031(3) 0.005(3) 0.006(2) 0.008(2)
O8 0.016(3) 0.025(3) 0.019(3) 0.008(2) -0.001(2) 0.004(2)
O9 0.033(3) 0.016(3) 0.022(3) 0.000(2) 0.004(2) -0.012(2)
O10 0.018(3) 0.030(3) 0.024(3) -0.011(2) 0.005(2) 0.004(2)
O11 0.014(3) 0.034(3) 0.048(4) -0.027(3) -0.012(3) 0.008(2)
O12 0.013(2) 0.057(4) 0.006(2) 0.000(2) 0.0008(19) 0.003(3)
O13 0.080(5) 0.021(3) 0.016(3) -0.005(2) 0.018(3) -0.020(3)
O14 0.067(5) 0.018(3) 0.025(3) -0.004(2) -0.015(3) 0.022(3)
O15 0.037(4) 0.040(4) 0.021(3) -0.015(3) -0.001(3) 0.018(3)
O16 0.042(6) 0.015(4) 0.055(7) 0.008(4) 0.000 0.000
O17 0.007(3) 0.101(6) 0.020(3) 0.012(4) 0.001(2) -0.015(3)
O18 0.018(4) 0.069(8) 0.030(5) 0.012(5) 0.000 0.000
O19 0.069(10) 0.162(17) 0.053(9) 0.044(10) 0.000 0.000
O20 0.054(4) 0.011(3) 0.024(3) -0.002(2) 0.001(3) 0.005(3)
O21 0.014(4) 0.043(6) 0.035(5) 0.012(4) 0.000 0.000
O22 0.094(12) 0.011(6) 0.37(4) 0.002(12) 0.000 0.000

loop_
_atom_type_symbol
_atom_type_description
_atom_type_scat_dispersion_real
_atom_type_scat_dispersion_imag
_atom_type_scat_source
Cr Cr 0.3209 0.6236 'International Tables Vol C Tables 4.2.6.8 and 6.1.1.4'
K K 0.2009 0.2494 'International Tables Vol C Tables 4.2.6.8 and 6.1.1.4'
O O 0.0106 0.0060 'International Tables Vol C Tables 4.2.6.8 and 6.1.1.4'
Th Th -7.2400 8.8979 'International Tables Vol C Tables 4.2.6.8 and 6.1.1.4'

loop_
_geom_angle_atom_site_label_1
_geom_angle_atom_site_label_2
_geom_angle_atom_site_label_3
_geom_angle
_geom_angle_site_symmetry_1
_geom_angle_site_symmetry_3
O15 Th1 O12 134.6(2) . 6_554
O15 Th1 O17 82.8(3) . .
O12 Th1 O17 73.4(2) 6_554 .
O15 Th1 O5 76.6(2) . .
O12 Th1 O5 143.1(2) 6_554 .
O17 Th1 O5 139.5(2) . .
O15 Th1 O2 85.3(2) . .
O12 Th1 O2 84.7(2) 6_554 .
O17 Th1 O2 134.4(2) . .
O5 Th1 O2 78.51(18) . .
O15 Th1 O10 141.1(2) . .
O12 Th1 O10 74.4(2) 6_554 .
O17 Th1 O10 135.8(2) . .
O5 Th1 O10 69.1(2) . .
O2 Th1 O10 70.49(19) . .
O15 Th1 O13 135.7(2) . .
O12 Th1 O13 76.0(2) 6_554 .
O17 Th1 O13 77.3(3) . .
O5 Th1 O13 93.6(2) . .
O2 Th1 O13 135.66(19) . .
O10 Th1 O13 66.0(2) . .
O15 Th1 O4 72.3(2) . .
O12 Th1 O4 133.2(2) 6_554 .
O17 Th1 O4 74.4(2) . .
O5 Th1 O4 66.23(18) . .
O2 Th1 O4 141.50(17) . .
O10 Th1 O4 108.4(2) . .
O13 Th1 O4 64.36(19) . .
O15 Th1 O7 65.6(2) . .
O12 Th1 O7 69.6(2) 6_554 .
O17 Th1 O7 66.7(2) . .
O5 Th1 O7 130.7(2) . .
O2 Th1 O7 68.28(17) . .
O10 Th1 O7 126.7(2) . .
O13 Th1 O7 135.6(2) . .
O4 Th1 O7 124.89(18) . .
O18 Th2 O1 143.99(15) . 3
O18 Th2 O1 143.99(15) . .
O1 Th2 O1 67.6(3) 3 .
O18 Th2 O11 71.1(3) . 3
O1 Th2 O11 92.1(2) 3 3
O1 Th2 O11 138.9(2) . 3
O18 Th2 O11 71.1(3) . .
O1 Th2 O11 138.9(2) 3 .
O1 Th2 O11 92.1(2) . .
O11 Th2 O11 80.4(3) 3 .
O18 Th2 O8 72.71(18) . 3
O1 Th2 O8 71.70(18) 3 3
O1 Th2 O8 128.59(18) . 3
O11 Th2 O8 70.6(2) 3 3
O11 Th2 O8 139.2(2) . 3
O18 Th2 O8 72.71(18) . .
O1 Th2 O8 128.59(18) 3 .
O1 Th2 O8 71.70(18) . .
O11 Th2 O8 139.2(2) 3 .
O11 Th2 O8 70.6(2) . .
O8 Th2 O8 115.0(3) 3 .
O18 Th2 O16 128.0(4) . .
O1 Th2 O16 69.7(2) 3 .
O1 Th2 O16 69.7(2) . .
O11 Th2 O16 69.8(2) 3 .
O11 Th2 O16 69.8(2) . .
O8 Th2 O16 122.38(13) 3 .
O8 Th2 O16 122.38(13) . .
O18 Th2 O6 99.0(4) . .
O1 Th2 O6 71.6(2) 3 .
O1 Th2 O6 71.6(2) . .
O11 Th2 O6 137.21(15) 3 .
O11 Th2 O6 137.21(15) . .
O8 Th2 O6 66.71(17) 3 .
O8 Th2 O6 66.71(17) . .
O16 Th2 O6 133.0(3) . .
O14 Cr1 O1 109.6(3) . .
O14 Cr1 O5 111.5(3) . .
O1 Cr1 O5 106.5(3) . .
O14 Cr1 O12 109.1(3) . .
O1 Cr1 O12 108.8(3) . .
O5 Cr1 O12 111.4(3) . .
O3 Cr2 O4 109.1(3) . 6_554
O3 Cr2 O8 109.7(3) . .
O4 Cr2 O8 107.9(3) 6_554 .
O3 Cr2 O2 107.7(3) . .
O4 Cr2 O2 112.3(3) 6_554 .
O8 Cr2 O2 110.2(3) . .
O22 Cr3 O17 111.7(6) . 6_554
O22 Cr3 O17 111.7(6) . 8_554
O17 Cr3 O17 107.9(5) 6_554 8_554
O22 Cr3 O18 113.1(12) . .
O17 Cr3 O18 106.1(4) 6_554 .
O17 Cr3 O18 106.1(4) 8_554 .
O9 Cr4 O10 108.6(3) . .
O9 Cr4 O11 109.7(3) . .
O10 Cr4 O11 111.3(3) . .
O9 Cr4 O15 106.6(3) . 6_554
O10 Cr4 O15 109.5(3) . 6_554
O11 Cr4 O15 111.0(4) . 6_554
Cr1 O1 Th2 142.9(3) . .
Cr2 O2 Th1 146.5(3) . .
Cr2 O4 Th1 161.5(3) 6 .
Cr1 O5 Th1 142.0(3) . .
Cr2 O8 Th2 170.8(3) . .
Cr4 O10 Th1 176.1(3) . .
Cr4 O11 Th2 148.7(3) . .
Cr1 O12 Th1 154.4(3) . 6
Cr4 O15 Th1 159.5(4) 6 .
Cr3 O17 Th1 155.4(4) 6 .
Cr3 O18 Th2 159.4(7) . .

loop_
_geom_bond_atom_site_label_1
_geom_bond_atom_site_label_2
_geom_bond_distance
_geom_bond_site_symmetry_2
Th1 O15 2.362(6) .
Th1 O12 2.370(5) 6_554
Th1 O17 2.374(6) .
Th1 O5 2.390(6) .
Th1 O2 2.395(5) .
Th1 O10 2.450(5) .
Th1 O13 2.491(6) .
Th1 O4 2.552(5) .
Th1 O7 2.663(5) .
Th2 O18 2.373(10) .
Th2 O1 2.409(5) 3
Th2 O1 2.409(5) .
Th2 O11 2.395(6) 3
Th2 O11 2.395(6) .
Th2 O8 2.427(5) 3
Th2 O8 2.427(5) .
Th2 O16 2.548(9) .
Th2 O6 2.573(8) .
Cr1 O14 1.591(6) .
Cr1 O1 1.650(5) .
Cr1 O5 1.654(6) .
Cr1 O12 1.670(5) .
Cr2 O3 1.626(5) .
Cr2 O4 1.631(5) 6_554
Cr2 O8 1.653(5) .
Cr2 O2 1.688(5) .
Cr3 O22 1.552(13) .
Cr3 O17 1.640(6) 6_554
Cr3 O17 1.640(6) 8_554
Cr3 O18 1.640(10) .
Cr4 O9 1.631(6) .
Cr4 O10 1.651(5) .
Cr4 O11 1.668(6) .
Cr4 O15 1.662(6) 6_554
O4 Cr2 1.631(5) 6
O12 Th1 2.370(5) 6
O15 Cr4 1.662(6) 6
O17 Cr3 1.640(6) 6
